data_2241894
loop_
_publ_author_name
'Liu, Chen'
'Thuijs, Annaliese E.'
'Abboud, Khalil A.'

_publ_section_title
;
 Crystal structure of <i>catena</i>-poly[bis(tetraethylammonium)
 [tetraaquatris(\m-dicyanamido-\k^2^<i>N</i>^1^:<i>N</i>^5^)bis(dicyanamido-\k<i>N</i>^1^)dicobaltate(II)]
 dicyanamide]
;
_journal_coeditor_code WM5330
_journal_issue 11
_journal_name_full 'Acta Crystallographica Section E'
_journal_page_first 1603
_journal_page_last 1606
_journal_paper_doi 10.1107/S2056989016016637
_journal_volume 72
_journal_year 2016
_chemical_formula_iupac '(C8 H20 N)2 [Co2 (C2 N3)5 (H2 O1)4] (C2 N3)'
_chemical_formula_moiety '2(C8 H20 N1 +), C10 H8 Co2 N15 O4, C2 N3 -'
_chemical_formula_sum 'C28 H48 Co2 N20 O4'
_chemical_formula_weight 846.72
_chemical_name_systematic
;<i>catena</i>-Poly[bis(tetraethylammonium)
[tetraaquatris(\m-dicyanamido-\k^2^<i>N</i>^1^:<i>N</i>^5^)bis(dicyanamido-\k<i>N</i>^1^)dicobaltate(II)] dicyanamide]
;
_space_group_crystal_system monoclinic
_space_group_IT_number 9
_space_group_name_Hall 'C -2yc'
_space_group_name_H-M_alt 'C 1 c 1'
_symmetry_space_group_name_Hall 'C -2yc'
_symmetry_space_group_name_H-M 'C 1 c 1'
_atom_sites_solution_hydrogens mixed
_atom_sites_solution_primary direct
_atom_sites_solution_secondary difmap
_audit_creation_method SHELXL-2014/7
_cell_angle_alpha 90
_cell_angle_beta 94.4257(14)
_cell_angle_gamma 90
_cell_formula_units_Z 4
_cell_length_a 23.9836(19)
_cell_length_b 7.3271(6)
_cell_length_c 22.6809(17)
_cell_measurement_reflns_used 9967
_cell_measurement_temperature 100(2)
_cell_measurement_theta_max 28.0
_cell_measurement_theta_min 2.0
_cell_volume 3973.8(5)
_computing_cell_refinement
;
SAINT (Bruker, 2008)
;
_computing_data_collection
;
APEX2 (Bruker, 2008)
;
_computing_data_reduction
;
SAINT (Bruker, 2008)
;
_computing_molecular_graphics
;
XP in SHELXTL-plus (Sheldrick, 2008)
;
_computing_publication_material
;
publCIF (Westrip, 2010)
;
_computing_structure_refinement
;
SHELXL2014 (Sheldrick, 2015<i>b</i>)
;
_computing_structure_solution
;
SHELXT2014 (Sheldrick, 2015<i>a</i>)
;
_diffrn_ambient_temperature 100(2)
_diffrn_measured_fraction_theta_full 1.000
_diffrn_measured_fraction_theta_max 1.000
_diffrn_measurement_device_type 'Bruker APEXII DUO CCD'
_diffrn_measurement_method 'phi and omega scans'
_diffrn_radiation_type MoK\a
_diffrn_radiation_wavelength 0.71073
_diffrn_reflns_av_R_equivalents 0.0260
_diffrn_reflns_limit_h_max 30
_diffrn_reflns_limit_h_min -30
_diffrn_reflns_limit_k_max 9
_diffrn_reflns_limit_k_min -9
_diffrn_reflns_limit_l_max 29
_diffrn_reflns_limit_l_min -27
_diffrn_reflns_number 26031
_diffrn_reflns_theta_full 25.242
_diffrn_reflns_theta_max 27.486
_diffrn_reflns_theta_min 1.703
_diffrn_standards_decay_% 1
_diffrn_standards_number 0
_exptl_absorpt_coefficient_mu 0.895
_exptl_absorpt_correction_T_max 0.9469
_exptl_absorpt_correction_T_min 0.8980
_exptl_absorpt_correction_type analytical
_exptl_absorpt_process_details
;
based on measured indexed crystal faces
(SHELXTL2014; Sheldrick, 2015<i>a</i>)
;
_exptl_crystal_colour red
_exptl_crystal_density_diffrn 1.415
_exptl_crystal_description irregular
_exptl_crystal_F_000 1768
_exptl_crystal_size_max 0.157
_exptl_crystal_size_mid 0.155
_exptl_crystal_size_min 0.100
_refine_diff_density_max 1.098
_refine_diff_density_min -0.216
_refine_ls_abs_structure_details
;
Flack <i>x</i> determined using 3859 quotients
[(<i>I</i>^+^)-(<i>I</i>^-^)]/[(<i>I</i>^+^)+(<i>I</i>^-^)]
(Parsons <i>et al.</i>, 2013)
;
_refine_ls_abs_structure_Flack 0.016(4)
_refine_ls_extinction_method none
_refine_ls_goodness_of_fit_ref 1.021
_refine_ls_hydrogen_treatment mixed
_refine_ls_matrix_type full
_refine_ls_number_parameters 519
_refine_ls_number_reflns 9018
_refine_ls_number_restraints 2
_refine_ls_restrained_S_all 1.020
_refine_ls_R_factor_all 0.0311
_refine_ls_R_factor_gt 0.0279
_refine_ls_shift/su_max 0.001
_refine_ls_shift/su_mean 0.000
_refine_ls_structure_factor_coef Fsqd
_refine_ls_weighting_details 'w=1/[\s^2^(Fo^2^)+(0.0456P)^2^] where P=(Fo^2^+2Fc^2^)/3'
_refine_ls_weighting_scheme calc
_refine_ls_wR_factor_gt 0.0693
_refine_ls_wR_factor_ref 0.0704
_reflns_number_gt 8397
_reflns_number_total 9018
_reflns_threshold_expression 'I > 2\s(I)'
_cod_data_source_file wm5330sup1.cif
_cod_data_source_block I
_cod_database_code 2241894
_shelx_space_group_comment
;
The symmetry employed for this shelxl refinement is uniquely defined
by the following loop, which should always be used as a source of
symmetry information in preference to the above space-group names.
They are only intended as comments.
;
_shelx_estimated_absorpt_t_min 0.872
_shelx_estimated_absorpt_t_max 0.916

loop_
_space_group_symop_operation_xyz
'x, y, z'
'x, -y, z+1/2'
'x+1/2, y+1/2, z'
'x+1/2, -y+1/2, z+1/2'

loop_
_atom_site_type_symbol
_atom_site_label
_atom_site_fract_x
_atom_site_fract_y
_atom_site_fract_z
_atom_site_U_iso_or_equiv
_atom_site_adp_type
_atom_site_calc_flag
_atom_site_occupancy
_atom_site_disorder_assembly
_atom_site_disorder_group
Co Co1 0.45296(2) 1.02347(5) 0.23954(2) 0.01173(10) Uani d 1 . .
Co Co2 0.70898(2) 0.98381(6) 0.49718(2) 0.01198(10) Uani d 1 . .
O O1 0.42840(11) 1.2865(3) 0.21237(11) 0.0182(5) Uani d 1 . .
H H1A 0.4119(19) 1.345(6) 0.235(2) 0.038(12) Uiso d 1 . .
H H1B 0.4509(17) 1.337(6) 0.2020(16) 0.020(11) Uiso d 1 . .
O O2 0.47620(10) 0.7567(3) 0.26745(11) 0.0184(5) Uani d 1 . .
H H2A 0.4479(15) 0.700(5) 0.2772(14) 0.014(8) Uiso d 1 . .
H H2B 0.4867(16) 0.707(6) 0.2440(18) 0.020(11) Uiso d 1 . .
O O3 0.68557(10) 0.7243(3) 0.46262(10) 0.0172(4) Uani d 1 . .
H H3A 0.6660(17) 0.671(5) 0.4820(18) 0.022(10) Uiso d 1 . .
H H3B 0.717(2) 0.673(8) 0.462(2) 0.066(16) Uiso d 1 . .
O O4 0.73049(10) 1.2503(3) 0.52824(10) 0.0165(4) Uani d 1 . .
H H4A 0.7045(17) 1.301(6) 0.5321(17) 0.024(11) Uiso d 1 . .
H H4B 0.748(2) 1.305(7) 0.507(2) 0.041(13) Uiso d 1 . .
N N1 0.27918(17) 0.9826(4) 0.44658(17) 0.0263(8) Uani d 1 . .
N N3 0.3496(7) 1.110(2) 0.3882(6) 0.014(3) Uiso d 0.33(4) A 1
N N3' 0.3369(4) 1.1453(11) 0.3777(3) 0.0170(17) Uiso d 0.67(4) A 2
N N5 0.38584(12) 1.0199(4) 0.29474(13) 0.0172(6) Uani d 1 . .
N N6 0.50206(11) 1.1338(3) 0.31233(11) 0.0186(5) Uani d 1 . .
N N8 0.55339(11) 1.2440(4) 0.40377(11) 0.0198(6) Uani d 1 . .
N N10 0.63870(10) 1.1001(3) 0.45012(11) 0.0176(5) Uani d 1 . .
N N11 0.77978(10) 0.8675(3) 0.54269(11) 0.0185(5) Uani d 1 . .
N N13 0.87084(11) 0.7274(4) 0.57243(12) 0.0275(7) Uani d 1 . .
N N15 0.90600(10) 0.5935(3) 0.66723(11) 0.0179(5) Uani d 1 . .
N N16 0.66067(11) 0.9433(4) 0.56980(12) 0.0165(5) Uani d 1 . .
N N18 0.61244(11) 0.8416(4) 0.65572(12) 0.0208(6) Uani d 1 . .
N N20 0.52420(11) 0.9548(4) 0.69062(12) 0.0171(5) Uani d 1 . .
N N21 0.75691(12) 1.0268(4) 0.42431(13) 0.0172(6) Uani d 1 . .
N N23 0.79811(11) 1.1485(4) 0.33595(11) 0.0219(6) Uani d 1 . .
N N25 0.88281(14) 1.0353(4) 0.29320(16) 0.0243(8) Uani d 1 . .
C C2 0.30902(13) 1.0444(4) 0.41469(13) 0.0167(6) Uani d 1 . .
C C4 0.36385(12) 1.0633(4) 0.33577(13) 0.0158(6) Uani d 1 . .
C C7 0.52810(12) 1.1808(4) 0.35482(13) 0.0144(6) Uani d 1 . .
C C9 0.59893(12) 1.1634(4) 0.42615(12) 0.0143(6) Uani d 1 . .
C C12 0.82135(13) 0.7985(4) 0.55973(13) 0.0171(6) Uani d 1 . .
C C14 0.88662(12) 0.6596(4) 0.62471(13) 0.0175(6) Uani d 1 . .
C C17 0.63568(12) 0.9025(4) 0.60908(13) 0.0138(6) Uani d 1 . .
C C19 0.56523(12) 0.9077(4) 0.67179(13) 0.0151(6) Uani d 1 . .
C C22 0.77826(12) 1.0776(4) 0.38380(13) 0.0151(6) Uani d 1 . .
C C24 0.84342(13) 1.0826(4) 0.31572(13) 0.0175(6) Uani d 1 . .
N N51 0.63136(15) 0.4857(4) 0.53742(16) 0.0268(8) Uani d 1 . .
C C52 0.60294(12) 0.4231(4) 0.57142(14) 0.0159(6) Uani d 1 . .
N N53 0.57322(12) 0.3337(4) 0.60740(13) 0.0256(7) Uani d 1 . .
C C54 0.54159(14) 0.4164(4) 0.64236(16) 0.0223(7) Uani d 1 . .
N N55 0.5044(5) 0.4734(8) 0.6665(5) 0.019(2) Uiso d 0.48(3) B 1
N N56 0.5199(5) 0.4749(9) 0.6832(5) 0.021(2) Uiso d 0.52(3) B 2
N N100 0.20492(11) 0.8554(3) 0.74448(12) 0.0167(5) Uani d 1 . .
C C101 0.21237(15) 0.9688(5) 0.80049(17) 0.0272(7) Uani d 1 . .
H H10A 0.2457 1.0473 0.7982 0.033 Uiso calc 1 . .
H H10B 0.2198 0.8854 0.8345 0.033 Uiso calc 1 . .
C C102 0.16270(18) 1.0892(6) 0.8122(2) 0.0451(10) Uani d 1 . .
H H10C 0.1710 1.1572 0.8491 0.068 Uiso calc 1 . .
H H10D 0.1555 1.1751 0.7794 0.068 Uiso calc 1 . .
H H10E 0.1296 1.0128 0.8158 0.068 Uiso calc 1 . .
C C103 0.15273(13) 0.7392(5) 0.74406(14) 0.0231(7) Uani d 1 . .
H H10F 0.1494 0.6673 0.7070 0.028 Uiso calc 1 . .
H H10G 0.1199 0.8210 0.7436 0.028 Uiso calc 1 . .
C C104 0.15073(16) 0.6084(5) 0.79603(16) 0.0321(8) Uani d 1 . .
H H10H 0.1157 0.5392 0.7921 0.048 Uiso calc 1 . .
H H10I 0.1824 0.5239 0.7964 0.048 Uiso calc 1 . .
H H10J 0.1528 0.6779 0.8330 0.048 Uiso calc 1 . .
C C105 0.19842(15) 0.9746(5) 0.68951(17) 0.0283(8) Uani d 1 . .
H H10K 0.1927 0.8945 0.6544 0.034 Uiso calc 1 . .
H H10L 0.1644 1.0500 0.6914 0.034 Uiso calc 1 . .
C C106 0.24752(17) 1.0999(6) 0.6811(2) 0.0452(11) Uani d 1 . .
H H10M 0.2399 1.1714 0.6449 0.068 Uiso calc 1 . .
H H10N 0.2530 1.1825 0.7151 0.068 Uiso calc 1 . .
H H10O 0.2814 1.0267 0.6780 0.068 Uiso calc 1 . .
C C107 0.25726(14) 0.7379(4) 0.74309(15) 0.0228(7) Uani d 1 . .
H H10P 0.2903 0.8193 0.7452 0.027 Uiso calc 1 . .
H H10Q 0.2603 0.6602 0.7789 0.027 Uiso calc 1 . .
C C108 0.25941(16) 0.6164(6) 0.68945(17) 0.0352(9) Uani d 1 . .
H H10R 0.2944 0.5465 0.6925 0.053 Uiso calc 1 . .
H H10S 0.2276 0.5321 0.6875 0.053 Uiso calc 1 . .
H H10T 0.2577 0.6917 0.6536 0.053 Uiso calc 1 . .
N N200 0.46116(10) 0.7171(3) 0.48654(11) 0.0159(5) Uani d 1 . .
C C201 0.47345(14) 0.7741(5) 0.42451(14) 0.0251(7) Uani d 1 . .
H H20A 0.4679 0.9076 0.4206 0.030 Uiso calc 1 . .
H H20B 0.4461 0.7140 0.3958 0.030 Uiso calc 1 . .
C C202 0.53259(15) 0.7274(5) 0.40827(15) 0.0274(7) Uani d 1 . .
H H20C 0.5373 0.7682 0.3678 0.041 Uiso calc 1 . .
H H20D 0.5600 0.7890 0.4357 0.041 Uiso calc 1 . .
H H20E 0.5383 0.5951 0.4109 0.041 Uiso calc 1 . .
C C203 0.50310(13) 0.7976(4) 0.53272(15) 0.0226(7) Uani d 1 . .
H H20F 0.5410 0.7536 0.5253 0.027 Uiso calc 1 . .
H H20G 0.4945 0.7531 0.5722 0.027 Uiso calc 1 . .
C C204 0.50327(14) 1.0055(4) 0.53314(15) 0.0235(7) Uani d 1 . .
H H20H 0.5311 1.0493 0.5638 0.035 Uiso calc 1 . .
H H20I 0.5126 1.0507 0.4945 0.035 Uiso calc 1 . .
H H20J 0.4662 1.0502 0.5414 0.035 Uiso calc 1 . .
C C205 0.40225(13) 0.7789(5) 0.49619(16) 0.0274(7) Uani d 1 . .
H H20K 0.3762 0.7217 0.4656 0.033 Uiso calc 1 . .
H H20L 0.4000 0.9127 0.4904 0.033 Uiso calc 1 . .
C C206 0.38269(14) 0.7340(5) 0.55649(15) 0.0269(7) Uani d 1 . .
H H20M 0.3444 0.7787 0.5588 0.040 Uiso calc 1 . .
H H20N 0.3836 0.6015 0.5624 0.040 Uiso calc 1 . .
H H20O 0.4075 0.7929 0.5872 0.040 Uiso calc 1 . .
C C207 0.46624(15) 0.5084(4) 0.49254(15) 0.0232(7) Uani d 1 . .
H H20P 0.5051 0.4724 0.4861 0.028 Uiso calc 1 . .
H H20Q 0.4591 0.4736 0.5335 0.028 Uiso calc 1 . .
C C208 0.42651(15) 0.4023(5) 0.44990(16) 0.0281(7) Uani d 1 . .
H H20R 0.4322 0.2712 0.4564 0.042 Uiso calc 1 . .
H H20S 0.3878 0.4343 0.4566 0.042 Uiso calc 1 . .
H H20T 0.4338 0.4331 0.4092 0.042 Uiso calc 1 . .

loop_
_atom_site_aniso_label
_atom_site_aniso_U_11
_atom_site_aniso_U_22
_atom_site_aniso_U_33
_atom_site_aniso_U_12
_atom_site_aniso_U_13
_atom_site_aniso_U_23
Co1 0.0100(2) 0.0133(2) 0.0120(2) -0.00160(18) 0.00139(15) -0.00165(18)
Co2 0.0105(2) 0.0140(2) 0.0115(2) 0.00317(17) 0.00170(15) 0.00155(17)
O1 0.0210(12) 0.0161(11) 0.0181(12) 0.0003(9) 0.0053(10) 0.0000(9)
O2 0.0159(11) 0.0179(11) 0.0220(13) -0.0016(9) 0.0047(9) -0.0020(10)
O3 0.0160(11) 0.0181(11) 0.0179(11) 0.0010(9) 0.0040(9) 0.0015(9)
O4 0.0160(11) 0.0166(11) 0.0172(11) 0.0028(9) 0.0040(9) 0.0019(9)
N1 0.036(2) 0.0171(15) 0.0280(18) 0.0040(12) 0.0163(15) -0.0004(12)
N5 0.0148(13) 0.0189(13) 0.0182(15) 0.0002(10) 0.0040(11) 0.0019(10)
N6 0.0166(12) 0.0209(13) 0.0181(13) 0.0018(10) 0.0000(10) -0.0024(10)
N8 0.0200(13) 0.0219(13) 0.0165(13) 0.0101(10) -0.0055(10) -0.0058(10)
N10 0.0167(12) 0.0200(13) 0.0156(13) 0.0033(10) -0.0011(10) -0.0006(10)
N11 0.0150(12) 0.0217(13) 0.0187(13) 0.0045(10) 0.0002(10) 0.0035(10)
N13 0.0185(13) 0.0472(18) 0.0166(13) 0.0160(12) 0.0014(10) 0.0109(13)
N15 0.0158(12) 0.0201(12) 0.0176(13) 0.0034(10) -0.0003(10) 0.0025(10)
N16 0.0149(12) 0.0180(13) 0.0168(13) 0.0032(10) 0.0026(10) 0.0012(10)
N18 0.0173(13) 0.0262(14) 0.0199(13) 0.0081(10) 0.0088(10) 0.0083(11)
N20 0.0164(13) 0.0173(13) 0.0182(14) 0.0015(10) 0.0047(10) 0.0020(10)
N21 0.0166(14) 0.0193(13) 0.0161(14) 0.0031(11) 0.0041(11) 0.0010(11)
N23 0.0245(14) 0.0232(13) 0.0196(13) 0.0058(11) 0.0118(11) 0.0056(11)
N25 0.0240(18) 0.0209(15) 0.0301(19) -0.0002(12) 0.0163(14) 0.0009(13)
C2 0.0163(14) 0.0173(15) 0.0164(15) 0.0016(11) 0.0006(12) -0.0048(12)
C4 0.0113(13) 0.0183(15) 0.0177(16) -0.0053(11) -0.0009(12) 0.0007(11)
C7 0.0128(13) 0.0138(13) 0.0170(15) 0.0038(10) 0.0044(11) 0.0009(11)
C9 0.0170(14) 0.0146(13) 0.0116(13) -0.0007(11) 0.0026(11) -0.0033(10)
C12 0.0188(14) 0.0199(14) 0.0129(14) 0.0018(12) 0.0029(11) 0.0019(11)
C14 0.0118(13) 0.0198(14) 0.0209(16) 0.0037(11) 0.0020(11) -0.0002(12)
C17 0.0122(13) 0.0129(13) 0.0161(14) 0.0035(11) -0.0012(11) -0.0015(11)
C19 0.0181(14) 0.0135(13) 0.0136(14) -0.0020(11) 0.0009(11) 0.0019(11)
C22 0.0129(13) 0.0147(14) 0.0175(15) 0.0010(11) -0.0006(11) -0.0043(11)
C24 0.0238(16) 0.0141(14) 0.0148(14) -0.0062(12) 0.0030(12) 0.0008(11)
N51 0.0297(18) 0.0194(15) 0.033(2) 0.0054(12) 0.0170(15) 0.0012(12)
C52 0.0133(14) 0.0149(14) 0.0193(16) 0.0033(11) 0.0000(12) -0.0024(12)
N53 0.0308(16) 0.0194(12) 0.0284(17) -0.0060(12) 0.0141(13) -0.0038(11)
C54 0.0228(17) 0.0163(15) 0.0286(18) -0.0019(13) 0.0079(14) 0.0054(14)
N100 0.0173(12) 0.0121(11) 0.0197(12) -0.0023(10) -0.0051(9) 0.0019(10)
C101 0.0271(18) 0.0238(17) 0.0300(19) -0.0022(14) -0.0017(14) -0.0083(14)
C102 0.040(2) 0.037(2) 0.058(3) 0.0070(18) 0.0062(19) -0.019(2)
C103 0.0198(15) 0.0241(16) 0.0243(17) -0.0068(13) -0.0047(12) 0.0014(13)
C104 0.036(2) 0.0275(18) 0.032(2) -0.0112(15) -0.0030(15) 0.0106(15)
C105 0.0258(17) 0.0258(17) 0.032(2) 0.0015(14) -0.0039(14) 0.0150(14)
C106 0.032(2) 0.043(2) 0.061(3) -0.0080(18) -0.0004(19) 0.032(2)
C107 0.0222(16) 0.0209(16) 0.0240(17) 0.0016(13) -0.0073(13) 0.0006(13)
C108 0.0326(19) 0.039(2) 0.033(2) 0.0088(16) -0.0046(16) -0.0140(17)
N200 0.0141(12) 0.0192(13) 0.0138(12) 0.0007(10) -0.0027(9) 0.0002(10)
C201 0.0300(17) 0.0254(16) 0.0189(16) -0.0012(14) -0.0043(13) 0.0007(13)
C202 0.0338(19) 0.0223(16) 0.0275(18) 0.0004(14) 0.0110(14) 0.0011(14)
C203 0.0188(15) 0.0259(16) 0.0217(16) 0.0006(12) -0.0073(12) 0.0003(13)
C204 0.0212(16) 0.0268(17) 0.0224(17) -0.0044(13) 0.0004(13) -0.0068(13)
C205 0.0183(16) 0.0301(17) 0.033(2) 0.0053(13) -0.0045(14) -0.0056(15)
C206 0.0223(16) 0.0280(17) 0.0312(18) -0.0002(13) 0.0074(13) -0.0048(15)
C207 0.0259(17) 0.0192(16) 0.0239(17) 0.0022(13) -0.0015(14) 0.0019(12)
C208 0.0305(18) 0.0243(17) 0.0290(18) -0.0061(14) -0.0002(14) -0.0082(15)

loop_
_atom_type_symbol
_atom_type_description
_atom_type_scat_dispersion_real
_atom_type_scat_dispersion_imag
_atom_type_scat_source
C C 0.0033 0.0016 'International Tables Vol C Tables 4.2.6.8 and 6.1.1.4'
H H 0.0000 0.0000 'International Tables Vol C Tables 4.2.6.8 and 6.1.1.4'
N N 0.0061 0.0033 'International Tables Vol C Tables 4.2.6.8 and 6.1.1.4'
O O 0.0106 0.0060 'International Tables Vol C Tables 4.2.6.8 and 6.1.1.4'
Co Co 0.3494 0.9721 'International Tables Vol C Tables 4.2.6.8 and 6.1.1.4'

loop_
_geom_angle_atom_site_label_1
_geom_angle_atom_site_label_2
_geom_angle_atom_site_label_3
_geom_angle_site_symmetry_1
_geom_angle_site_symmetry_3
_geom_angle
O1 Co1 N15 . 4_464 91.39(10)
O1 Co1 N6 . . 90.28(10)
N15 Co1 N6 4_464 . 178.10(10)
O1 Co1 N20 . 2_574 89.81(11)
N15 Co1 N20 4_464 2_574 91.57(10)
N6 Co1 N20 . 2_574 87.54(10)
O1 Co1 N5 . . 88.62(11)
N15 Co1 N5 4_464 . 94.04(10)
N6 Co1 N5 . . 86.90(11)
N20 Co1 N5 2_574 . 174.22(11)
O1 Co1 O2 . . 178.90(11)
N15 Co1 O2 4_464 . 88.25(10)
N6 Co1 O2 . . 90.09(10)
N20 Co1 O2 2_574 . 91.25(10)
N5 Co1 O2 . . 90.36(10)
N11 Co2 N10 . . 178.97(11)
N11 Co2 N16 . . 91.79(10)
N10 Co2 N16 . . 89.21(10)
N11 Co2 N21 . . 88.68(11)
N10 Co2 N21 . . 90.32(11)
N16 Co2 N21 . . 179.42(12)
N11 Co2 O3 . . 89.94(9)
N10 Co2 O3 . . 89.81(10)
N16 Co2 O3 . . 90.95(10)
N21 Co2 O3 . . 89.38(10)
N11 Co2 O4 . . 92.49(10)
N10 Co2 O4 . . 87.74(9)
N16 Co2 O4 . . 90.26(10)
N21 Co2 O4 . . 89.39(10)
O3 Co2 O4 . . 177.25(10)
Co1 O1 H1A . . 117(3)
Co1 O1 H1B . . 112(3)
H1A O1 H1B . . 111(5)
Co1 O2 H2A . . 110(2)
Co1 O2 H2B . . 110(3)
H2A O2 H2B . . 107(4)
Co2 O3 H3A . . 113(3)
Co2 O3 H3B . . 101(4)
H3A O3 H3B . . 112(5)
Co2 O4 H4A . . 108(3)
Co2 O4 H4B . . 113(3)
H4A O4 H4B . . 108(5)
C2 N3 C4 . . 126.2(7)
C4 N3' C2 . . 119.5(6)
C4 N5 Co1 . . 153.4(2)
C7 N6 Co1 . . 174.2(2)
C7 N8 C9 . . 119.2(2)
C9 N10 Co2 . . 177.4(2)
C12 N11 Co2 . . 170.1(2)
C12 N13 C14 . . 122.9(3)
C14 N15 Co1 . 4_565 171.5(2)
C17 N16 Co2 . . 173.0(2)
C19 N18 C17 . . 122.0(3)
C19 N20 Co1 . 2_575 164.3(2)
C22 N21 Co2 . . 168.5(3)
C24 N23 C22 . . 120.3(3)
N1 C2 N3 . . 168.3(10)
N1 C2 N3' . . 168.5(5)
N5 C4 N3 . . 167.7(9)
N5 C4 N3' . . 168.6(5)
N6 C7 N8 . . 174.4(3)
N10 C9 N8 . . 174.4(3)
N11 C12 N13 . . 172.4(3)
N15 C14 N13 . . 171.8(3)
N16 C17 N18 . . 172.7(3)
N20 C19 N18 . . 173.3(3)
N21 C22 N23 . . 173.7(3)
N25 C24 N23 . . 173.5(4)
N51 C52 N53 . . 173.0(3)
C54 N53 C52 . . 121.7(3)
N55 C54 N53 . . 165.8(7)
N56 C54 N53 . . 166.1(8)
C103 N100 C101 . . 110.9(3)
C103 N100 C105 . . 106.6(2)
C101 N100 C105 . . 111.7(2)
C103 N100 C107 . . 111.4(2)
C101 N100 C107 . . 106.4(2)
C105 N100 C107 . . 109.9(3)
N100 C101 C102 . . 114.9(3)
N100 C101 H10A . . 108.5
C102 C101 H10A . . 108.5
N100 C101 H10B . . 108.5
C102 C101 H10B . . 108.5
H10A C101 H10B . . 107.5
C101 C102 H10C . . 109.5
C101 C102 H10D . . 109.5
H10C C102 H10D . . 109.5
C101 C102 H10E . . 109.5
H10C C102 H10E . . 109.5
H10D C102 H10E . . 109.5
N100 C103 C104 . . 115.1(3)
N100 C103 H10F . . 108.5
C104 C103 H10F . . 108.5
N100 C103 H10G . . 108.5
C104 C103 H10G . . 108.5
H10F C103 H10G . . 107.5
C103 C104 H10H . . 109.5
C103 C104 H10I . . 109.5
H10H C104 H10I . . 109.5
C103 C104 H10J . . 109.5
H10H C104 H10J . . 109.5
H10I C104 H10J . . 109.5
C106 C105 N100 . . 114.8(3)
C106 C105 H10K . . 108.6
N100 C105 H10K . . 108.6
C106 C105 H10L . . 108.6
N100 C105 H10L . . 108.6
H10K C105 H10L . . 107.6
C105 C106 H10M . . 109.5
C105 C106 H10N . . 109.5
H10M C106 H10N . . 109.5
C105 C106 H10O . . 109.5
H10M C106 H10O . . 109.5
H10N C106 H10O . . 109.5
C108 C107 N100 . . 115.4(3)
C108 C107 H10P . . 108.4
N100 C107 H10P . . 108.4
C108 C107 H10Q . . 108.4
N100 C107 H10Q . . 108.4
H10P C107 H10Q . . 107.5
C107 C108 H10R . . 109.5
C107 C108 H10S . . 109.5
H10R C108 H10S . . 109.5
C107 C108 H10T . . 109.5
H10R C108 H10T . . 109.5
H10S C108 H10T . . 109.5
C203 N200 C205 . . 111.1(2)
C203 N200 C201 . . 111.6(2)
C205 N200 C201 . . 107.5(2)
C203 N200 C207 . . 106.4(2)
C205 N200 C207 . . 110.6(3)
C201 N200 C207 . . 109.6(2)
N200 C201 C202 . . 114.3(3)
N200 C201 H20A . . 108.7
C202 C201 H20A . . 108.7
N200 C201 H20B . . 108.7
C202 C201 H20B . . 108.7
H20A C201 H20B . . 107.6
C201 C202 H20C . . 109.5
C201 C202 H20D . . 109.5
H20C C202 H20D . . 109.5
C201 C202 H20E . . 109.5
H20C C202 H20E . . 109.5
H20D C202 H20E . . 109.5
N200 C203 C204 . . 113.3(3)
N200 C203 H20F . . 108.9
C204 C203 H20F . . 108.9
N200 C203 H20G . . 108.9
C204 C203 H20G . . 108.9
H20F C203 H20G . . 107.7
C203 C204 H20H . . 109.5
C203 C204 H20I . . 109.5
H20H C204 H20I . . 109.5
C203 C204 H20J . . 109.5
H20H C204 H20J . . 109.5
H20I C204 H20J . . 109.5
N200 C205 C206 . . 115.0(3)
N200 C205 H20K . . 108.5
C206 C205 H20K . . 108.5
N200 C205 H20L . . 108.5
C206 C205 H20L . . 108.5
H20K C205 H20L . . 107.5
C205 C206 H20M . . 109.5
C205 C206 H20N . . 109.5
H20M C206 H20N . . 109.5
C205 C206 H20O . . 109.5
H20M C206 H20O . . 109.5
H20N C206 H20O . . 109.5
C208 C207 N200 . . 114.2(3)
C208 C207 H20P . . 108.7
N200 C207 H20P . . 108.7
C208 C207 H20Q . . 108.7
N200 C207 H20Q . . 108.7
H20P C207 H20Q . . 107.6
C207 C208 H20R . . 109.5
C207 C208 H20S . . 109.5
H20R C208 H20S . . 109.5
C207 C208 H20T . . 109.5
H20R C208 H20T . . 109.5
H20S C208 H20T . . 109.5

loop_
_geom_bond_atom_site_label_1
_geom_bond_atom_site_label_2
_geom_bond_site_symmetry_2
_geom_bond_distance
Co1 O1 . 2.094(2)
Co1 N15 4_464 2.099(2)
Co1 N6 . 2.113(2)
Co1 N20 2_574 2.114(3)
Co1 N5 . 2.114(3)
Co1 O2 . 2.116(2)
Co2 N11 . 2.099(2)
Co2 N10 . 2.105(2)
Co2 N16 . 2.107(3)
Co2 N21 . 2.109(3)
Co2 O3 . 2.116(2)
Co2 O4 . 2.126(2)
O1 H1A . 0.79(5)
O1 H1B . 0.71(4)
O2 H2A . 0.84(4)
O2 H2B . 0.71(4)
O3 H3A . 0.77(4)
O3 H3B . 0.84(6)
O4 H4A . 0.74(4)
O4 H4B . 0.77(5)
N1 C2 . 1.149(5)
N3 C2 . 1.278(9)
N3 C4 . 1.307(9)
N3' C4 . 1.334(6)
N3' C2 . 1.335(6)
N5 C4 . 1.149(4)
N6 C7 . 1.160(4)
N8 C7 . 1.308(4)
N8 C9 . 1.309(4)
N10 C9 . 1.158(4)
N11 C12 . 1.157(4)
N13 C12 . 1.308(4)
N13 C14 . 1.314(4)
N15 C14 . 1.145(4)
N15 Co1 4_565 2.099(2)
N16 C17 . 1.151(4)
N18 C19 . 1.309(4)
N18 C17 . 1.312(4)
N20 C19 . 1.155(4)
N20 Co1 2_575 2.114(3)
N21 C22 . 1.148(4)
N23 C24 . 1.304(4)
N23 C22 . 1.324(4)
N25 C24 . 1.161(5)
N51 C52 . 1.162(5)
C52 N53 . 1.301(4)
N53 C54 . 1.290(4)
C54 N55 . 1.159(8)
C54 N56 . 1.176(9)
N100 C103 . 1.513(4)
N100 C101 . 1.517(4)
N100 C105 . 1.520(4)
N100 C107 . 1.524(4)
C101 C102 . 1.522(5)
C101 H10A . 0.9900
C101 H10B . 0.9900
C102 H10C . 0.9800
C102 H10D . 0.9800
C102 H10E . 0.9800
C103 C104 . 1.523(5)
C103 H10F . 0.9900
C103 H10G . 0.9900
C104 H10H . 0.9800
C104 H10I . 0.9800
C104 H10J . 0.9800
C105 C106 . 1.517(5)
C105 H10K . 0.9900
C105 H10L . 0.9900
C106 H10M . 0.9800
C106 H10N . 0.9800
C106 H10O . 0.9800
C107 C108 . 1.512(5)
C107 H10P . 0.9900
C107 H10Q . 0.9900
C108 H10R . 0.9800
C108 H10S . 0.9800
C108 H10T . 0.9800
N200 C203 . 1.515(4)
N200 C205 . 1.516(4)
N200 C201 . 1.518(4)
N200 C207 . 1.539(4)
C201 C202 . 1.532(5)
C201 H20A . 0.9900
C201 H20B . 0.9900
C202 H20C . 0.9800
C202 H20D . 0.9800
C202 H20E . 0.9800
C203 C204 . 1.524(4)
C203 H20F . 0.9900
C203 H20G . 0.9900
C204 H20H . 0.9800
C204 H20I . 0.9800
C204 H20J . 0.9800
C205 C206 . 1.516(5)
C205 H20K . 0.9900
C205 H20L . 0.9900
C206 H20M . 0.9800
C206 H20N . 0.9800
C206 H20O . 0.9800
C207 C208 . 1.518(5)
C207 H20P . 0.9900
C207 H20Q . 0.9900
C208 H20R . 0.9800
C208 H20S . 0.9800
C208 H20T . 0.9800

loop_
_geom_hbond_atom_site_label_D
_geom_hbond_atom_site_label_H
_geom_hbond_atom_site_label_A
_geom_hbond_site_symmetry_A
_geom_hbond_distance_DH
_geom_hbond_distance_HA
_geom_hbond_distance_DA
_geom_hbond_angle_DHA
O1 H1A N25 3_455 0.79(5) 2.08(5) 2.862(4) 168(4)
O1 H1B N55 2_574 0.71(4) 2.09(4) 2.792(7) 168(4)
O1 H1B N56 2_574 0.71(4) 2.22(4) 2.922(9) 170(4)
O2 H2A N25 3_445 0.84(4) 2.03(4) 2.862(4) 172(3)
O2 H2B N55 2_564 0.71(4) 2.27(4) 2.963(8) 169(4)
O2 H2B N56 2_564 0.71(4) 2.12(4) 2.819(8) 171(4)
O3 H3A N51 . 0.77(4) 2.07(4) 2.822(4) 165(4)
O3 H3B N1 3_545 0.84(6) 2.09(6) 2.904(4) 162(5)
O4 H4A N51 1_565 0.74(4) 2.23(4) 2.958(4) 172(4)
O4 H4B N1 3 0.77(5) 2.07(5) 2.833(4) 169(5)
C105 H10L N18 3_455 0.99 2.57 3.439(5) 146
C202 H20E N8 1_545 0.98 2.60 3.579(5) 173
C204 H20H N53 1_565 0.98 2.49 3.316(4) 142

loop_
_geom_torsion_atom_site_label_1
_geom_torsion_atom_site_label_2
_geom_torsion_atom_site_label_3
_geom_torsion_atom_site_label_4
_geom_torsion
C4 N3 C2 N1 132(2)
C4 N3' C2 N1 -148.8(18)
Co1 N5 C4 N3 -39(3)
Co1 N5 C4 N3' 73(2)
C2 N3 C4 N5 -131.3(19)
C2 N3' C4 N5 154.7(17)
C52 N53 C54 N55 114(2)
C52 N53 C54 N56 -118(2)
C103 N100 C101 C102 -55.4(4)
C105 N100 C101 C102 63.4(4)
C107 N100 C101 C102 -176.7(3)
C101 N100 C103 C104 -58.1(4)
C105 N100 C103 C104 -180.0(3)
C107 N100 C103 C104 60.2(4)
C103 N100 C105 C106 -178.8(3)
C101 N100 C105 C106 59.8(4)
C107 N100 C105 C106 -58.1(4)
C103 N100 C107 C108 60.6(4)
C101 N100 C107 C108 -178.4(3)
C105 N100 C107 C108 -57.3(4)
C203 N200 C201 C202 55.9(3)
C205 N200 C201 C202 178.0(3)
C207 N200 C201 C202 -61.7(3)
C205 N200 C203 C204 -59.1(4)
C201 N200 C203 C204 60.9(3)
C207 N200 C203 C204 -179.6(3)
C203 N200 C205 C206 -57.3(4)
C201 N200 C205 C206 -179.7(3)
C207 N200 C205 C206 60.6(4)
C203 N200 C207 C208 179.3(3)
C205 N200 C207 C208 58.5(4)
C201 N200 C207 C208 -59.9(4)

_cod_database_fobs_code 2241894
